data_7715376
loop_
_publ_author_name
'Chen, Zhi-Chuan'
'Liu, Rui-Xue'
'Xie, Yan-Jie'
'Hu, Qin'
'Huang, Fu-Ping'
'Liu, Yan-Cheng'
'Liang, Hong'

_publ_section_title
;
 Marbofloxacin combined with heavy rare-earth ions makes better candidates
 for veterinary drugs: crystal structure and bio-activity studies.
;
_journal_issue 9
_journal_name_full 'Dalton transactions (Cambridge, England : 2003)'
_journal_page_first 4204
_journal_page_last 4213
_journal_paper_doi 10.1039/d3dt03343k
_journal_volume 53
_journal_year 2024
_chemical_formula_moiety 'C68 H77 Dy F4 N16 O16'
_chemical_formula_sum 'C68 H77 Dy F4 N16 O34'
_chemical_formula_weight 1900.95
_space_group_crystal_system triclinic
_space_group_IT_number 2
_space_group_name_Hall '-P 1'
_space_group_name_H-M_alt 'P -1'
_atom_sites_solution_hydrogens geom
_atom_sites_solution_primary heavy
_audit_creation_date 2023-12-17
_audit_creation_method
;
Olex2 1.3
(compiled 2020.11.12 svn.r5f609507 for OlexSys, GUI svn.r6408)
;
_audit_update_record
;
2023-12-18 deposited with the CCDC.	2024-02-07 downloaded from the CCDC.
;
_cell_angle_alpha 96.103(4)
_cell_angle_beta 107.072(4)
_cell_angle_gamma 114.016(4)
_cell_formula_units_Z 2
_cell_length_a 15.0203(7)
_cell_length_b 18.0734(8)
_cell_length_c 21.3637(8)
_cell_measurement_reflns_used 9096
_cell_measurement_temperature 120.00(10)
_cell_measurement_theta_max 28.5244
_cell_measurement_theta_min 2.9640
_cell_volume 4891.8(5)
_computing_cell_refinement
;
CrysAlisPro, Agilent Technologies,
Version 1.171.35.21 (release 20-01-2012 CrysAlis171 .NET)
(compiled Jan 23 2012,18:06:46)
;
_computing_data_collection
;
CrysAlisPro, Agilent Technologies,
Version 1.171.35.21 (release 20-01-2012 CrysAlis171 .NET)
(compiled Jan 23 2012,18:06:46)
;
_computing_data_reduction
;
CrysAlisPro, Agilent Technologies,
Version 1.171.35.21 (release 20-01-2012 CrysAlis171 .NET)
(compiled Jan 23 2012,18:06:46)
;
_computing_molecular_graphics 'Olex2 1.3 (Dolomanov et al., 2009)'
_computing_publication_material 'Olex2 1.3 (Dolomanov et al., 2009)'
_computing_structure_refinement 'SHELXL 2018/3 (Sheldrick, 2015)'
_computing_structure_solution 'XS  (Sheldrick, 2008)'
_diffrn_ambient_temperature 120.00(10)
_diffrn_detector_area_resol_mean 15.9784
_diffrn_measured_fraction_theta_full 0.998
_diffrn_measured_fraction_theta_max 0.998
_diffrn_measurement_details
;
#__ type_ start__ end____ width___ exp.time_
  1 omega  -85.00  -57.80   0.8000   20.0000
omega____ theta____ kappa____ phi______ frames
    -      -20.2889  -77.0000  -30.0000 34

#__ type_ start__ end____ width___ exp.time_
  2 omega  -20.00   24.00   0.8000   20.0000
omega____ theta____ kappa____ phi______ frames
    -      -20.2889  -99.0000  120.0000 55

#__ type_ start__ end____ width___ exp.time_
  3 omega   -8.00   19.20   0.8000   20.0000
omega____ theta____ kappa____ phi______ frames
    -      -20.2889  -99.0000    0.0000 34

#__ type_ start__ end____ width___ exp.time_
  4 omega  -16.00   12.00   0.8000   20.0000
omega____ theta____ kappa____ phi______ frames
    -      -20.2889  -77.0000  -30.0000 35

#__ type_ start__ end____ width___ exp.time_
  5 omega -100.00  -52.00   0.8000   20.0000
omega____ theta____ kappa____ phi______ frames
    -      -20.2889 -178.0000  150.0000 60

#__ type_ start__ end____ width___ exp.time_
  6 omega  -47.00   44.20   0.8000   20.0000
omega____ theta____ kappa____ phi______ frames
    -       21.3827  -38.0000   60.0000 114

#__ type_ start__ end____ width___ exp.time_
  7 omega   24.00   52.00   0.8000   20.0000
omega____ theta____ kappa____ phi______ frames
    -       21.3827  -77.0000 -120.0000 35

#__ type_ start__ end____ width___ exp.time_
  8 omega    7.00   35.00   0.8000   20.0000
omega____ theta____ kappa____ phi______ frames
    -       21.3827   57.0000  120.0000 35

#__ type_ start__ end____ width___ exp.time_
  9 omega    0.00   91.20   0.8000   20.0000
omega____ theta____ kappa____ phi______ frames
    -       21.3827   57.0000    0.0000 114

#__ type_ start__ end____ width___ exp.time_
 10 omega   31.00   75.00   0.8000   20.0000
omega____ theta____ kappa____ phi______ frames
    -       21.3827   57.0000 -180.0000 55

#__ type_ start__ end____ width___ exp.time_
 11 omega  -49.00   25.40   0.8000   20.0000
omega____ theta____ kappa____ phi______ frames
    -       21.3827  -57.0000 -150.0000 93

#__ type_ start__ end____ width___ exp.time_
 12 omega  -49.00   43.80   0.8000   20.0000
omega____ theta____ kappa____ phi______ frames
    -       21.3827  -57.0000    0.0000 116
;
_diffrn_measurement_device_type 'SuperNova, Single source at offset), Eos'
_diffrn_measurement_method '\w scans'
_diffrn_orient_matrix_UB_11 0.0458226000
_diffrn_orient_matrix_UB_12 -0.0043084000
_diffrn_orient_matrix_UB_13 0.0152190000
_diffrn_orient_matrix_UB_21 -0.0247946000
_diffrn_orient_matrix_UB_22 -0.0412074000
_diffrn_orient_matrix_UB_23 -0.0213007000
_diffrn_orient_matrix_UB_31 0.0196072000
_diffrn_orient_matrix_UB_32 0.0161757000
_diffrn_orient_matrix_UB_33 -0.0246451000
_diffrn_radiation_monochromator mirror
_diffrn_radiation_type 'Mo K\a'
_diffrn_radiation_wavelength 0.71073
_diffrn_reflns_av_R_equivalents 0.0698
_diffrn_reflns_av_unetI/netI 0.1072
_diffrn_reflns_Laue_measured_fraction_full 0.998
_diffrn_reflns_Laue_measured_fraction_max 0.998
_diffrn_reflns_limit_h_max 18
_diffrn_reflns_limit_h_min -18
_diffrn_reflns_limit_k_max 22
_diffrn_reflns_limit_k_min -22
_diffrn_reflns_limit_l_max 26
_diffrn_reflns_limit_l_min -26
_diffrn_reflns_number 51180
_diffrn_reflns_point_group_measured_fraction_full 0.998
_diffrn_reflns_point_group_measured_fraction_max 0.998
_diffrn_reflns_theta_full 25.242
_diffrn_reflns_theta_max 26.371
_diffrn_reflns_theta_min 2.970
_diffrn_source 'SuperNova (Mo) X-ray Source'
_exptl_absorpt_coefficient_mu 0.853
_exptl_absorpt_correction_T_max 1.00000
_exptl_absorpt_correction_T_min 0.57775
_exptl_absorpt_correction_type multi-scan
_exptl_absorpt_process_details
;
CrysAlisPro, Agilent Technologies,
Version 1.171.35.21 (release 20-01-2012 CrysAlis171 .NET)
(compiled Jan 23 2012,18:06:46)
Empirical absorption correction using spherical harmonics,
 implemented in SCALE3 ABSPACK scaling algorithm.
;
_exptl_crystal_colour colorless
_exptl_crystal_density_diffrn 1.291
_exptl_crystal_description block
_exptl_crystal_F_000 1942
_exptl_crystal_size_max 0.35
_exptl_crystal_size_mid 0.25
_exptl_crystal_size_min 0.11
_refine_diff_density_max 2.336
_refine_diff_density_min -1.102
_refine_diff_density_rms 0.095
_refine_ls_extinction_method none
_refine_ls_goodness_of_fit_ref 1.018
_refine_ls_hydrogen_treatment constr
_refine_ls_matrix_type full
_refine_ls_number_parameters 954
_refine_ls_number_reflns 19964
_refine_ls_number_restraints 6
_refine_ls_restrained_S_all 1.018
_refine_ls_R_factor_all 0.1221
_refine_ls_R_factor_gt 0.0770
_refine_ls_shift/su_max 0.001
_refine_ls_shift/su_mean 0.000
_refine_ls_structure_factor_coef Fsqd
_refine_ls_weighting_details 'w=1/[\s^2^(Fo^2^)+(0.1061P)^2^+2.9329P] where P=(Fo^2^+2Fc^2^)/3'
_refine_ls_weighting_scheme calc
_refine_ls_wR_factor_gt 0.1968
_refine_ls_wR_factor_ref 0.2294
_reflns_Friedel_coverage 0.000
_reflns_number_gt 11507
_reflns_number_total 19964
_reflns_threshold_expression 'I > 2\s(I)'
_cod_data_source_file d3dt03343k2.cif
_cod_data_source_block 1122-czf-xyj-dy-1
_cod_original_cell_volume 4891.8(4)
_cod_database_code 7715376
_shelx_shelxl_version_number 2018/3
_shelx_space_group_comment
;
The symmetry employed for this shelxl refinement is uniquely defined
by the following loop, which should always be used as a source of
symmetry information in preference to the above space-group names.
They are only intended as comments.
;
_shelx_estimated_absorpt_t_max 0.912
_shelx_estimated_absorpt_t_min 0.755
_reflns_odcompleteness_completeness 99.84
_reflns_odcompleteness_iscentric 1
_reflns_odcompleteness_theta 26.32
_olex2_refinement_description
;
1. Fixed Uiso
 At 1.2 times of:
  All C(H) groups, All C(H,H) groups, All N(H) groups
 At 1.5 times of:
  All C(H,H,H) groups
2. Uiso/Uaniso restraints and constraints
N5 \\sim C19: within 2A with sigma of 0.02 and sigma for terminal atoms of 0.04
within 2A
3.a Ternary CH refined with riding coordinates:
 N1(H1), N5(H5), N9(H9), N10(H10), N13(H13)
3.b Secondary CH2 refined with riding coordinates:
 C2(H2A,H2B), C3(H3A,H3B), C4(H4A,H4B), C5(H5A,H5B), C8(H8A,H8B), C19(H19A,
 H19B), C20(H20A,H20B), C21(H21A,H21B), C22(H22A,H22B), C25(H25A,H25B),
 C36(H36A,H36B), C37(H37A,H37B), C38(H38A,H38B), C39(H39A,H39B), C48(H48A,H48B),
  C53(H53A,H53B), C54(H54A,H54B), C55(H55A,H55B), C56(H56A,H56B), C66(H66A,H66B)
3.c Aromatic/amide H refined with riding coordinates:
 C10(H10A), C15(H15), C27(H27), C32(H32), C42(H42), C47(H47), C59(H59), C64(H64)
3.d Idealised Me refined as rotating group:
 C1(H1A,H1B,H1C), C9(H9A,H9B,H9C), C18(H18A,H18B,H18C), C26(H26A,H26B,H26C),
 C35(H35A,H35B,H35C), C51(H51A,H51B,H51C), C52(H52A,H52B,H52C), C65(H65A,H65B,
 H65C)
;
_smtbx_masks_void_probe_radius 1.2
_smtbx_masks_void_truncation_radius 1.2
_olex2_submission_special_instructions 'No special instructions were received'

loop_
_space_group_symop_operation_xyz
'x, y, z'
'-x, -y, -z'

loop_
_atom_site_label
_atom_site_type_symbol
_atom_site_fract_x
_atom_site_fract_y
_atom_site_fract_z
_atom_site_U_iso_or_equiv
_atom_site_adp_type
_atom_site_occupancy
_atom_site_site_symmetry_order
_atom_site_calc_flag
_atom_site_refinement_flags_posn
_atom_site_refinement_flags_adp
_atom_site_refinement_flags_occupancy
_atom_site_disorder_assembly
_atom_site_disorder_group
Dy1 Dy 0.95764(2) 0.54283(2) 0.74337(2) 0.05925(15) Uani 1 1 d . . . . .
F1 F 1.1259(3) 0.9413(3) 0.9602(2) 0.1034(18) Uani 1 1 d . . . . .
F2 F 1.2665(4) 0.4980(4) 1.0332(2) 0.1063(17) Uani 1 1 d . . . . .
F3 F 0.4434(3) 0.4258(3) 0.51388(19) 0.0788(13) Uani 1 1 d . . . . .
F4 F 0.9461(3) 0.2566(3) 0.4969(2) 0.0758(12) Uani 1 1 d . . . . .
O1 O 1.4533(4) 0.9396(4) 1.0534(3) 0.0917(18) Uani 1 1 d . . . . .
O2 O 1.2765(4) 0.5667(3) 0.8339(3) 0.0777(16) Uani 1 1 d . . . . .
O3 O 1.1263(3) 0.5583(3) 0.7722(2) 0.0577(12) Uani 1 1 d . . . . .
O4 O 1.0774(3) 0.6817(3) 0.8168(2) 0.0630(13) Uani 1 1 d . . . . .
O5 O 1.1937(5) 0.6933(4) 1.1479(3) 0.0955(19) Uani 1 1 d . . . . .
O6 O 0.7930(4) 0.6287(4) 0.8582(3) 0.097(2) Uani 1 1 d . . . . .
O7 O 0.8539(3) 0.5795(3) 0.7894(2) 0.0656(13) Uani 1 1 d . . . . .
O8 O 0.9894(4) 0.5191(3) 0.8518(2) 0.0688(14) Uani 1 1 d . . . . .
O9 O 0.4777(3) 0.2032(3) 0.4040(2) 0.0637(13) Uani 1 1 d . . . . .
O10 O 0.8924(5) 0.2757(4) 0.6846(3) 0.106(2) Uani 1 1 d . . . . .
O11 O 0.9274(3) 0.4043(3) 0.7309(2) 0.0652(13) Uani 1 1 d . . . . .
O12 O 0.7825(3) 0.4542(3) 0.6678(2) 0.0565(11) Uani 1 1 d . . . . .
O13 O 0.7472(3) 0.3541(3) 0.3413(2) 0.0621(13) Uani 1 1 d . . . . .
O14 O 0.8867(3) 0.6924(3) 0.5962(2) 0.0591(12) Uani 1 1 d . . . . .
O15 O 0.9256(3) 0.6308(3) 0.6766(2) 0.0546(11) Uani 1 1 d . . . . .
O16 O 0.9813(3) 0.5091(3) 0.64046(19) 0.0476(10) Uani 1 1 d . . . . .
N1 N 1.4002(7) 1.1589(6) 1.1693(4) 0.120(3) Uani 1 1 d . . . . .
H1 H 1.332554 1.137473 1.177012 0.144 Uiso 1 1 calc R U . . .
N2 N 1.3311(5) 1.0178(4) 1.0614(3) 0.0761(19) Uani 1 1 d . . . . .
N3 N 1.4733(5) 0.8189(5) 1.0177(4) 0.090(2) Uani 1 1 d . . . . .
N4 N 1.3691(5) 0.7845(5) 0.9629(3) 0.080(2) Uani 1 1 d . . . . .
N5 N 1.4914(7) 0.6835(8) 1.2770(4) 0.145(4) Uani 1 1 d . U . . .
H5 H 1.490938 0.632744 1.291854 0.174 Uiso 1 1 calc R U . . .
N6 N 1.3142(5) 0.6091(5) 1.1526(3) 0.096(2) Uani 1 1 d . . . . .
N7 N 1.0582(6) 0.7260(5) 1.0882(3) 0.086(2) Uani 1 1 d . . . . .
N8 N 1.0374(5) 0.6688(4) 1.0272(3) 0.0725(18) Uani 1 1 d . . . . .
N9 N 0.1641(5) 0.2440(5) 0.3041(3) 0.089(2) Uani 1 1 d . . . . .
H9 H 0.139196 0.263036 0.338207 0.107 Uiso 1 1 calc R U . . .
N10 N 0.3672(4) 0.2915(4) 0.3986(3) 0.0716(18) Uani 1 1 d . . . . .
H10 H 0.384225 0.271833 0.360220 0.086 Uiso 1 1 calc R U . . .
N11 N 0.6101(5) 0.1660(4) 0.4643(3) 0.0716(18) Uani 1 1 d . . . . .
N12 N 0.6547(4) 0.2419(4) 0.5168(3) 0.0592(15) Uani 1 1 d . . . . .
N13 N 0.7432(5) 0.0841(5) 0.2638(4) 0.095(2) Uani 1 1 d . . . . .
H13 H 0.812264 0.083014 0.277704 0.114 Uiso 1 1 calc R U . . .
N14 N 0.8016(5) 0.2253(4) 0.3662(3) 0.0662(17) Uani 1 1 d . . . . .
N15 N 0.7351(4) 0.4765(4) 0.3814(3) 0.0563(14) Uani 1 1 d . . . . .
N16 N 0.8041(4) 0.4875(3) 0.4482(2) 0.0501(13) Uani 1 1 d . . . . .
C1 C 1.4734(11) 1.2393(7) 1.2190(6) 0.168(6) Uani 1 1 d . . . . .
H1A H 1.542777 1.258506 1.215969 0.251 Uiso 1 1 calc R U . . .
H1B H 1.478347 1.232744 1.264633 0.251 Uiso 1 1 calc R U . . .
H1C H 1.448152 1.280680 1.209618 0.251 Uiso 1 1 calc R U . . .
C2 C 1.4382(11) 1.0978(7) 1.1774(5) 0.149(5) Uani 1 1 d . . . . .
H2A H 1.454414 1.093124 1.224711 0.179 Uiso 1 1 calc R U . . .
H2B H 1.503935 1.116652 1.168273 0.179 Uiso 1 1 calc R U . . .
C3 C 1.3579(8) 1.0125(7) 1.1295(4) 0.113(4) Uani 1 1 d . . . . .
H3A H 1.386913 0.972275 1.135076 0.135 Uiso 1 1 calc R U . . .
H3B H 1.294072 0.991589 1.140800 0.135 Uiso 1 1 calc R U . . .
C4 C 1.2969(6) 1.0793(6) 1.0505(4) 0.085(3) Uani 1 1 d . . . . .
H4A H 1.228900 1.062131 1.056332 0.103 Uiso 1 1 calc R U . . .
H4B H 1.286750 1.084865 1.003634 0.103 Uiso 1 1 calc R U . . .
C5 C 1.3781(7) 1.1626(6) 1.1006(5) 0.104(3) Uani 1 1 d . . . . .
H5A H 1.443833 1.181337 1.091606 0.125 Uiso 1 1 calc R U . . .
H5B H 1.352635 1.204789 1.093421 0.125 Uiso 1 1 calc R U . . .
C6 C 1.2890(5) 0.9412(5) 1.0119(4) 0.070(2) Uani 1 1 d . . . . .
C7 C 1.3488(6) 0.9010(5) 1.0082(4) 0.075(2) Uani 1 1 d . . . . .
C8 C 1.5143(6) 0.9066(6) 1.0286(4) 0.092(3) Uani 1 1 d . . . . .
H8A H 1.516133 0.921373 0.985466 0.110 Uiso 1 1 calc R U . . .
H8B H 1.587387 0.933819 1.061834 0.110 Uiso 1 1 calc R U . . .
C9 C 1.4558(8) 0.7860(7) 1.0731(4) 0.109(3) Uani 1 1 d . . . . .
H9A H 1.411042 0.804745 1.088143 0.163 Uiso 1 1 calc R U . . .
H9B H 1.523157 0.805914 1.110497 0.163 Uiso 1 1 calc R U . . .
H9C H 1.421112 0.724553 1.058635 0.163 Uiso 1 1 calc R U . . .
C10 C 1.3345(6) 0.7128(5) 0.9188(4) 0.082(2) Uani 1 1 d . . . . .
H10A H 1.378525 0.686514 0.922761 0.099 Uiso 1 1 calc R U . . .
C11 C 1.2380(5) 0.6749(5) 0.8678(3) 0.064(2) Uani 1 1 d . . . . .
C12 C 1.2134(6) 0.5934(5) 0.8223(3) 0.0619(19) Uani 1 1 d . . . . .
C13 C 1.1676(4) 0.7093(4) 0.8621(3) 0.0475(15) Uani 1 1 d . . . . .
C14 C 1.2064(5) 0.7881(5) 0.9127(3) 0.0591(18) Uani 1 1 d . . . . .
C15 C 1.1494(5) 0.8319(5) 0.9122(3) 0.065(2) Uani 1 1 d . . . . .
H15 H 1.081789 0.810522 0.877786 0.078 Uiso 1 1 calc R U . . .
C16 C 1.1872(5) 0.9051(5) 0.9598(4) 0.072(2) Uani 1 1 d . . . . .
C17 C 1.3088(6) 0.8250(5) 0.9622(4) 0.074(2) Uani 1 1 d . . . . .
C18 C 1.5771(11) 0.7595(13) 1.3272(9) 0.247(11) Uani 1 1 d . . . . .
H18A H 1.605510 0.802355 1.304106 0.371 Uiso 1 1 calc R U . . .
H18B H 1.632509 0.746873 1.352887 0.371 Uiso 1 1 calc R U . . .
H18C H 1.550711 0.780353 1.358202 0.371 Uiso 1 1 calc R U . . .
C19 C 1.4987(10) 0.6800(10) 1.2096(7) 0.162(5) Uani 1 1 d . U . . .
H19A H 1.506251 0.733401 1.198287 0.195 Uiso 1 1 calc R U . . .
H19B H 1.563117 0.675631 1.212002 0.195 Uiso 1 1 calc R U . . .
C20 C 1.4114(8) 0.6123(8) 1.1559(5) 0.122(4) Uani 1 1 d . . . . .
H20A H 1.419982 0.618705 1.112258 0.147 Uiso 1 1 calc R U . . .
H20B H 1.410728 0.558765 1.162573 0.147 Uiso 1 1 calc R U . . .
C21 C 1.3027(7) 0.6139(6) 1.2166(4) 0.092(3) Uani 1 1 d . . . . .
H21A H 1.295835 0.561712 1.230208 0.110 Uiso 1 1 calc R U . . .
H21B H 1.237353 0.617845 1.212048 0.110 Uiso 1 1 calc R U . . .
C22 C 1.3909(9) 0.6855(9) 1.2695(5) 0.145(5) Uani 1 1 d . . . . .
H22A H 1.380244 0.684938 1.313022 0.174 Uiso 1 1 calc R U . . .
H22B H 1.394374 0.737994 1.258004 0.174 Uiso 1 1 calc R U . . .
C23 C 1.2383(6) 0.5990(6) 1.0936(4) 0.071(2) Uani 1 1 d . . . . .
C24 C 1.1760(6) 0.6386(5) 1.0905(3) 0.073(2) Uani 1 1 d . . . . .
C25 C 1.0925(9) 0.6938(8) 1.1453(5) 0.122(4) Uani 1 1 d . . . . .
H25A H 1.038484 0.636335 1.139508 0.147 Uiso 1 1 calc R U . . .
H25B H 1.103729 0.730016 1.188017 0.147 Uiso 1 1 calc R U . . .
C26 C 1.1280(10) 0.8104(7) 1.0912(5) 0.118(4) Uani 1 1 d . . . . .
H26A H 1.198776 0.816350 1.100564 0.176 Uiso 1 1 calc R U . . .
H26B H 1.129404 0.849636 1.127316 0.176 Uiso 1 1 calc R U . . .
H26C H 1.103249 0.822798 1.047680 0.176 Uiso 1 1 calc R U . . .
C27 C 0.9637(6) 0.6597(5) 0.9716(4) 0.074(2) Uani 1 1 d . . . . .
H27 H 0.923652 0.688596 0.973548 0.088 Uiso 1 1 calc R U . . .
C28 C 0.9417(5) 0.6093(5) 0.9094(3) 0.065(2) Uani 1 1 d . . . . .
C29 C 0.8584(5) 0.6072(5) 0.8484(4) 0.066(2) Uani 1 1 d . . . . .
C30 C 0.9993(5) 0.5661(5) 0.9057(3) 0.064(2) Uani 1 1 d . . . . .
C31 C 1.0802(5) 0.5742(5) 0.9689(3) 0.066(2) Uani 1 1 d . . . . .
C32 C 1.1419(6) 0.5340(5) 0.9713(4) 0.0656(19) Uani 1 1 d . . . . .
H32 H 1.132503 0.498975 0.931023 0.079 Uiso 1 1 calc R U . . .
C33 C 1.2156(6) 0.5444(5) 1.0310(4) 0.070(2) Uani 1 1 d . . . . .
C34 C 1.0964(6) 0.6268(5) 1.0293(3) 0.071(2) Uani 1 1 d . . . . .
C35 C 0.6703(8) 0.0152(7) 0.2030(5) 0.153(6) Uani 1 1 d . . . . .
H35A H 0.602839 0.016515 0.187283 0.230 Uiso 1 1 calc R U . . .
H35B H 0.659748 -0.038404 0.213711 0.230 Uiso 1 1 calc R U . . .
H35C H 0.699428 0.021498 0.167288 0.230 Uiso 1 1 calc R U . . .
C36 C 0.7593(7) 0.1637(6) 0.2489(4) 0.097(3) Uani 1 1 d . . . . .
H36A H 0.691106 0.164979 0.233049 0.116 Uiso 1 1 calc R U . . .
H36B H 0.786551 0.169541 0.211774 0.116 Uiso 1 1 calc R U . . .
C37 C 0.8351(5) 0.2364(5) 0.3098(4) 0.077(2) Uani 1 1 d . . . . .
H37A H 0.906014 0.240414 0.321885 0.093 Uiso 1 1 calc R U . . .
H37B H 0.838672 0.289279 0.298966 0.093 Uiso 1 1 calc R U . . .
C38 C 0.7859(7) 0.1473(5) 0.3822(4) 0.086(3) Uani 1 1 d . . . . .
H38A H 0.758844 0.141893 0.419367 0.103 Uiso 1 1 calc R U . . .
H38B H 0.853314 0.144837 0.397276 0.103 Uiso 1 1 calc R U . . .
C39 C 0.7086(7) 0.0772(6) 0.3202(5) 0.097(3) Uani 1 1 d . . . . .
H39A H 0.698512 0.022963 0.330729 0.117 Uiso 1 1 calc R U . . .
H39B H 0.640029 0.077885 0.307378 0.117 Uiso 1 1 calc R U . . .
C40 C 0.8406(5) 0.2977(5) 0.4181(3) 0.0573(18) Uani 1 1 d . . . . .
C41 C 0.9079(5) 0.3099(5) 0.4846(3) 0.0536(17) Uani 1 1 d . . . . .
C42 C 0.9408(5) 0.3786(4) 0.5371(3) 0.0500(16) Uani 1 1 d . . . . .
H42 H 0.988193 0.385595 0.580704 0.060 Uiso 1 1 calc R U . . .
C43 C 0.9040(5) 0.4373(4) 0.5256(3) 0.0467(15) Uani 1 1 d . . . . .
C44 C 0.9273(4) 0.5075(4) 0.5814(3) 0.0502(17) Uani 1 1 d . . . . .
C45 C 0.8851(4) 0.5619(4) 0.5635(3) 0.0424(14) Uani 1 1 d . . . . .
C46 C 0.9017(4) 0.6337(4) 0.6159(3) 0.0464(15) Uani 1 1 d . . . . .
C47 C 0.8266(4) 0.5511(4) 0.4973(3) 0.0499(16) Uani 1 1 d . . . . .
H47 H 0.801456 0.590389 0.486368 0.060 Uiso 1 1 calc R U . . .
C48 C 0.7609(5) 0.4337(5) 0.3333(3) 0.0597(19) Uani 1 1 d . . . . .
H48A H 0.715863 0.427515 0.286665 0.072 Uiso 1 1 calc R U . . .
H48B H 0.834745 0.468597 0.338873 0.072 Uiso 1 1 calc R U . . .
C49 C 0.8109(5) 0.3600(4) 0.4063(3) 0.0524(17) Uani 1 1 d . . . . .
C50 C 0.8406(5) 0.4292(4) 0.4596(3) 0.0499(16) Uani 1 1 d . . . . .
C51 C 0.6247(5) 0.4303(5) 0.3756(3) 0.065(2) Uani 1 1 d . . . . .
H51A H 0.578040 0.431248 0.332958 0.097 Uiso 1 1 calc R U . . .
H51B H 0.615105 0.457092 0.413767 0.097 Uiso 1 1 calc R U . . .
H51C H 0.607946 0.372136 0.376397 0.097 Uiso 1 1 calc R U . . .
C52 C 0.0756(7) 0.2097(7) 0.2365(4) 0.126(4) Uani 1 1 d . . . . .
H52A H 0.044778 0.248176 0.230121 0.190 Uiso 1 1 calc R U . . .
H52B H 0.021861 0.154765 0.234758 0.190 Uiso 1 1 calc R U . . .
H52C H 0.102187 0.203809 0.200537 0.190 Uiso 1 1 calc R U . . .
C53 C 0.1923(6) 0.1791(6) 0.3252(5) 0.099(3) Uani 1 1 d . . . . .
H53A H 0.218401 0.159179 0.292904 0.119 Uiso 1 1 calc R U . . .
H53B H 0.129504 0.130708 0.325035 0.119 Uiso 1 1 calc R U . . .
C54 C 0.2767(5) 0.2150(5) 0.3959(4) 0.071(2) Uani 1 1 d . . . . .
H54A H 0.247589 0.228332 0.428997 0.085 Uiso 1 1 calc R U . . .
H54B H 0.299940 0.172793 0.408487 0.085 Uiso 1 1 calc R U . . .
C55 C 0.3370(5) 0.3516(6) 0.3767(4) 0.076(2) Uani 1 1 d . . . . .
H55A H 0.399335 0.401618 0.378342 0.091 Uiso 1 1 calc R U . . .
H55B H 0.307292 0.369441 0.407555 0.091 Uiso 1 1 calc R U . . .
C56 C 0.2572(6) 0.3163(6) 0.3061(4) 0.087(3) Uani 1 1 d . . . . .
H56A H 0.237949 0.359555 0.291097 0.104 Uiso 1 1 calc R U . . .
H56B H 0.286868 0.299106 0.275005 0.104 Uiso 1 1 calc R U . . .
C57 C 0.4597(5) 0.3141(5) 0.4551(3) 0.0573(18) Uani 1 1 d . . . . .
C58 C 0.5003(5) 0.3844(5) 0.5114(3) 0.0638(19) Uani 1 1 d . . . . .
C59 C 0.5927(5) 0.4105(5) 0.5635(3) 0.0596(19) Uani 1 1 d . . . . .
H59 H 0.619924 0.460060 0.598289 0.072 Uiso 1 1 calc R U . . .
C60 C 0.6468(4) 0.3637(4) 0.5654(3) 0.0485(16) Uani 1 1 d . . . . .
C61 C 0.7448(4) 0.3852(4) 0.6241(3) 0.0437(14) Uani 1 1 d . . . . .
C62 C 0.7837(5) 0.3270(4) 0.6257(3) 0.0506(16) Uani 1 1 d . . . . .
C63 C 0.8747(6) 0.3338(6) 0.6841(3) 0.0611(19) Uani 1 1 d . . . . .
C64 C 0.7393(5) 0.2571(4) 0.5708(3) 0.0563(17) Uani 1 1 d . . . . .
H64 H 0.769395 0.219893 0.571665 0.068 Uiso 1 1 calc R U . . .
C65 C 0.5386(8) 0.0972(5) 0.4829(5) 0.124(4) Uani 1 1 d . . . . .
H65A H 0.576988 0.091646 0.526432 0.186 Uiso 1 1 calc R U . . .
H65B H 0.509026 0.044946 0.447903 0.186 Uiso 1 1 calc R U . . .
H65C H 0.481814 0.108703 0.486699 0.186 Uiso 1 1 calc R U . . .
C66 C 0.5598(6) 0.1807(5) 0.4026(3) 0.0654(19) Uani 1 1 d . . . . .
H66A H 0.529042 0.129517 0.365484 0.078 Uiso 1 1 calc R U . . .
H66B H 0.613445 0.226385 0.392308 0.078 Uiso 1 1 calc R U . . .
C67 C 0.5132(5) 0.2705(4) 0.4573(3) 0.0553(17) Uani 1 1 d . . . . .
C68 C 0.6054(4) 0.2914(4) 0.5136(3) 0.0506(16) Uani 1 1 d . . . . .

loop_
_atom_site_aniso_label
_atom_site_aniso_U_11
_atom_site_aniso_U_22
_atom_site_aniso_U_33
_atom_site_aniso_U_23
_atom_site_aniso_U_13
_atom_site_aniso_U_12
Dy1 0.04572(19) 0.0753(3) 0.02983(19) -0.01219(15) 0.00586(13) 0.01495(16)
F1 0.058(3) 0.132(4) 0.081(3) -0.049(3) -0.011(2) 0.052(3)
F2 0.102(4) 0.149(5) 0.070(3) 0.020(3) 0.014(3) 0.075(4)
F3 0.053(2) 0.114(4) 0.049(2) -0.015(2) 0.0035(18) 0.039(2)
F4 0.077(3) 0.079(3) 0.060(3) -0.008(2) 0.012(2) 0.041(3)
O1 0.056(3) 0.110(5) 0.066(4) -0.033(3) -0.006(3) 0.031(3)
O2 0.048(3) 0.074(4) 0.077(4) -0.021(3) -0.008(2) 0.029(3)
O3 0.045(2) 0.066(3) 0.039(3) -0.018(2) 0.011(2) 0.016(2)
O4 0.040(2) 0.083(3) 0.037(3) -0.019(2) 0.0036(19) 0.017(2)
O5 0.078(4) 0.125(5) 0.046(3) -0.012(3) 0.003(3) 0.034(4)
O6 0.073(4) 0.164(6) 0.051(3) -0.004(4) 0.012(3) 0.067(4)
O7 0.052(3) 0.090(4) 0.031(3) -0.006(2) 0.007(2) 0.022(3)
O8 0.056(3) 0.093(4) 0.039(3) -0.005(3) 0.013(2) 0.026(3)
O9 0.047(3) 0.070(3) 0.047(3) -0.009(2) 0.009(2) 0.014(2)
O10 0.127(5) 0.091(5) 0.064(4) -0.016(3) -0.032(3) 0.073(4)
O11 0.052(3) 0.079(3) 0.032(3) -0.003(2) 0.001(2) 0.015(2)
O12 0.041(2) 0.072(3) 0.036(2) -0.013(2) 0.0068(18) 0.018(2)
O13 0.053(3) 0.075(4) 0.039(3) -0.005(2) 0.010(2) 0.020(2)
O14 0.049(3) 0.058(3) 0.054(3) -0.012(2) 0.013(2) 0.021(2)
O15 0.040(2) 0.064(3) 0.034(3) -0.013(2) 0.0065(18) 0.012(2)
O16 0.035(2) 0.066(3) 0.027(2) -0.0022(19) 0.0087(17) 0.0141(19)
N1 0.111(6) 0.131(8) 0.064(6) -0.043(5) -0.016(4) 0.056(6)
N2 0.059(4) 0.088(5) 0.047(4) -0.025(3) -0.006(3) 0.030(3)
N3 0.068(4) 0.085(6) 0.072(5) -0.011(4) -0.005(4) 0.023(4)
N4 0.051(3) 0.100(5) 0.055(4) -0.022(4) -0.011(3) 0.036(4)
N5 0.094(6) 0.214(10) 0.059(6) 0.008(6) 0.009(5) 0.029(7)
N6 0.071(4) 0.152(8) 0.045(4) 0.024(4) 0.011(3) 0.042(5)
N7 0.111(6) 0.103(6) 0.031(4) -0.010(4) 0.019(3) 0.048(5)
N8 0.070(4) 0.099(5) 0.032(3) -0.003(3) 0.012(3) 0.033(4)
N9 0.050(4) 0.115(6) 0.055(4) -0.047(4) -0.011(3) 0.033(4)
N10 0.041(3) 0.106(5) 0.048(4) -0.012(3) 0.004(3) 0.031(3)
N11 0.079(4) 0.051(4) 0.044(4) -0.005(3) 0.010(3) 0.005(3)
N12 0.052(3) 0.058(4) 0.040(3) -0.003(3) 0.009(3) 0.009(3)
N13 0.059(4) 0.093(6) 0.079(5) -0.042(4) 0.013(4) 0.010(4)
N14 0.070(4) 0.064(4) 0.047(4) -0.016(3) 0.019(3) 0.023(3)
N15 0.044(3) 0.074(4) 0.031(3) -0.005(3) 0.007(2) 0.018(3)
N16 0.040(3) 0.062(4) 0.027(3) -0.007(2) 0.003(2) 0.015(3)
C1 0.185(13) 0.117(10) 0.104(10) -0.065(8) -0.013(9) 0.049(9)
C2 0.187(12) 0.103(9) 0.074(8) -0.051(6) -0.040(7) 0.068(9)
C3 0.110(7) 0.135(9) 0.047(6) -0.032(5) -0.006(5) 0.052(7)
C4 0.070(5) 0.099(7) 0.063(5) -0.018(5) 0.007(4) 0.040(5)
C5 0.081(6) 0.087(7) 0.103(8) -0.027(6) 0.006(5) 0.031(5)
C6 0.039(4) 0.077(5) 0.050(4) -0.023(4) 0.005(3) 0.003(3)
C7 0.053(4) 0.080(6) 0.048(5) -0.016(4) -0.012(3) 0.021(4)
C8 0.048(4) 0.104(7) 0.071(6) -0.031(5) -0.007(4) 0.020(5)
C9 0.123(8) 0.111(8) 0.050(6) 0.003(5) 0.006(5) 0.035(7)
C10 0.059(5) 0.085(6) 0.064(5) -0.024(5) 0.000(4) 0.023(4)
C11 0.038(3) 0.080(5) 0.043(4) -0.007(4) -0.001(3) 0.015(3)
C12 0.052(4) 0.072(5) 0.039(4) -0.007(3) 0.007(3) 0.020(4)
C13 0.037(3) 0.060(4) 0.029(3) -0.003(3) 0.006(2) 0.015(3)
C14 0.048(4) 0.066(5) 0.032(4) -0.012(3) 0.000(3) 0.015(3)
C15 0.043(4) 0.083(5) 0.032(4) -0.016(3) 0.002(3) 0.011(4)
C16 0.047(4) 0.091(6) 0.050(4) -0.021(4) 0.005(3) 0.024(4)
C17 0.051(4) 0.089(6) 0.040(4) -0.012(4) -0.004(3) 0.014(4)
C18 0.098(10) 0.32(3) 0.182(17) -0.067(17) 0.017(10) 0.024(13)
C19 0.094(8) 0.226(13) 0.119(10) 0.021(10) 0.033(7) 0.040(8)
C20 0.097(8) 0.194(13) 0.074(7) 0.027(8) 0.015(6) 0.078(8)
C21 0.084(6) 0.123(8) 0.036(5) 0.017(5) 0.007(4) 0.030(5)
C22 0.100(8) 0.197(14) 0.069(7) 0.013(8) 0.034(6) 0.009(8)
C23 0.049(4) 0.100(6) 0.040(4) 0.013(4) 0.006(3) 0.021(4)
C24 0.062(5) 0.089(6) 0.030(4) -0.008(4) 0.008(3) 0.011(4)
C25 0.140(10) 0.140(10) 0.046(6) -0.021(6) 0.024(6) 0.044(8)
C26 0.170(11) 0.109(9) 0.065(7) -0.008(6) 0.028(7) 0.075(8)
C27 0.075(5) 0.099(6) 0.036(4) 0.003(4) 0.021(4) 0.033(5)
C28 0.055(4) 0.086(5) 0.037(4) -0.007(4) 0.018(3) 0.023(4)
C29 0.037(3) 0.099(6) 0.050(4) 0.003(4) 0.011(3) 0.027(4)
C30 0.053(4) 0.088(5) 0.028(4) 0.003(4) 0.013(3) 0.017(4)
C31 0.054(4) 0.075(5) 0.038(4) -0.011(3) 0.017(3) 0.008(4)
C32 0.072(5) 0.075(5) 0.040(4) 0.004(4) 0.019(4) 0.029(4)
C33 0.066(5) 0.089(6) 0.048(5) 0.015(4) 0.019(4) 0.033(4)
C34 0.055(4) 0.089(6) 0.037(4) 0.001(4) 0.016(3) 0.008(4)
C35 0.092(7) 0.154(11) 0.110(9) -0.090(8) 0.011(6) 0.010(7)
C36 0.095(7) 0.100(8) 0.064(6) -0.023(5) 0.034(5) 0.024(6)
C37 0.045(4) 0.089(6) 0.064(5) -0.029(4) 0.017(3) 0.013(4)
C38 0.089(6) 0.058(5) 0.071(6) -0.020(4) 0.024(5) 0.011(4)
C39 0.082(6) 0.073(6) 0.096(7) -0.029(5) 0.029(5) 0.014(5)
C40 0.049(4) 0.058(4) 0.048(4) -0.004(3) 0.020(3) 0.012(3)
C41 0.041(3) 0.069(5) 0.038(4) 0.000(3) 0.010(3) 0.021(3)
C42 0.042(3) 0.064(4) 0.035(4) 0.000(3) 0.014(3) 0.019(3)
C43 0.039(3) 0.062(4) 0.028(3) 0.001(3) 0.009(2) 0.019(3)
C44 0.033(3) 0.065(4) 0.033(3) 0.001(3) 0.015(3) 0.005(3)
C45 0.028(3) 0.054(4) 0.033(3) -0.002(3) 0.007(2) 0.014(3)
C46 0.033(3) 0.051(4) 0.041(4) -0.007(3) 0.010(3) 0.013(3)
C47 0.039(3) 0.061(4) 0.041(4) -0.001(3) 0.018(3) 0.016(3)
C48 0.047(4) 0.081(6) 0.042(4) -0.002(4) 0.014(3) 0.026(4)
C49 0.042(3) 0.065(5) 0.029(3) -0.007(3) 0.008(3) 0.014(3)
C50 0.040(3) 0.051(4) 0.037(4) 0.001(3) 0.013(3) 0.004(3)
C51 0.047(4) 0.090(6) 0.044(4) -0.003(4) 0.011(3) 0.028(4)
C52 0.084(6) 0.163(10) 0.070(6) -0.075(6) -0.044(5) 0.076(7)
C53 0.050(4) 0.094(6) 0.098(7) -0.057(5) -0.017(4) 0.032(4)
C54 0.029(3) 0.066(5) 0.081(5) -0.021(4) 0.006(3) 0.006(3)
C55 0.044(4) 0.116(7) 0.049(5) -0.004(4) 0.012(3) 0.028(4)
C56 0.074(5) 0.133(8) 0.033(4) -0.021(4) 0.000(3) 0.053(6)
C57 0.032(3) 0.075(5) 0.039(4) -0.006(3) 0.008(3) 0.009(3)
C58 0.035(3) 0.084(5) 0.050(4) -0.008(4) 0.009(3) 0.018(3)
C59 0.038(3) 0.088(5) 0.037(4) -0.004(3) 0.007(3) 0.024(4)
C60 0.034(3) 0.054(4) 0.036(4) 0.002(3) 0.010(2) 0.005(3)
C61 0.032(3) 0.057(4) 0.032(3) 0.007(3) 0.012(2) 0.012(3)
C62 0.043(3) 0.053(4) 0.036(4) 0.002(3) 0.012(3) 0.008(3)
C63 0.058(4) 0.085(6) 0.031(4) 0.011(4) 0.009(3) 0.031(4)
C64 0.063(4) 0.050(4) 0.033(4) 0.000(3) 0.008(3) 0.014(3)
C65 0.132(9) 0.053(6) 0.086(7) -0.001(5) 0.017(6) -0.028(5)
C66 0.064(4) 0.064(5) 0.047(4) -0.011(3) -0.001(3) 0.031(4)
C67 0.040(3) 0.061(4) 0.033(4) -0.007(3) 0.007(3) 0.003(3)
C68 0.028(3) 0.062(4) 0.041(4) 0.003(3) 0.011(2) 0.005(3)

loop_
_atom_type_symbol
_atom_type_description
_atom_type_scat_dispersion_real
_atom_type_scat_dispersion_imag
_atom_type_scat_source
C C 0.0033 0.0016 'International Tables Vol C Tables 4.2.6.8 and 6.1.1.4'
H H 0.0000 0.0000 'International Tables Vol C Tables 4.2.6.8 and 6.1.1.4'
Dy Dy -0.1892 4.4098 'International Tables Vol C Tables 4.2.6.8 and 6.1.1.4'
F F 0.0171 0.0103 'International Tables Vol C Tables 4.2.6.8 and 6.1.1.4'
N N 0.0061 0.0033 'International Tables Vol C Tables 4.2.6.8 and 6.1.1.4'
O O 0.0106 0.0060 'International Tables Vol C Tables 4.2.6.8 and 6.1.1.4'

loop_
_geom_angle_atom_site_label_1
_geom_angle_atom_site_label_2
_geom_angle_atom_site_label_3
_geom_angle
_geom_angle_site_symmetry_1
_geom_angle_site_symmetry_3
_geom_angle_publ_flag
O3 Dy1 O4 71.93(15) . . ?
O3 Dy1 O7 140.89(15) . . ?
O3 Dy1 O8 78.78(16) . . ?
O3 Dy1 O11 78.52(16) . . ?
O3 Dy1 O12 142.13(15) . . ?
O3 Dy1 O15 113.40(15) . . ?
O3 Dy1 O16 72.70(14) . . ?
O7 Dy1 O4 76.29(15) . . ?
O7 Dy1 O8 72.41(16) . . ?
O7 Dy1 O12 74.86(15) . . ?
O7 Dy1 O15 79.90(16) . . ?
O7 Dy1 O16 143.95(15) . . ?
O8 Dy1 O4 77.25(17) . . ?
O8 Dy1 O12 112.40(16) . . ?
O8 Dy1 O16 141.29(17) . . ?
O11 Dy1 O4 141.34(16) . . ?
O11 Dy1 O7 116.15(17) . . ?
O11 Dy1 O8 72.96(17) . . ?
O11 Dy1 O12 71.34(16) . . ?
O11 Dy1 O15 139.43(14) . . ?
O11 Dy1 O16 76.11(15) . . ?
O12 Dy1 O4 144.60(16) . . ?
O12 Dy1 O16 78.14(13) . . ?
O15 Dy1 O4 76.66(16) . . ?
O15 Dy1 O8 145.60(17) . . ?
O15 Dy1 O12 78.46(15) . . ?
O15 Dy1 O16 71.59(14) . . ?
O16 Dy1 O4 116.50(14) . . ?
C7 O1 C8 110.5(6) . . ?
C12 O3 Dy1 139.7(4) . . ?
C13 O4 Dy1 130.5(5) . . ?
C24 O5 C25 109.9(6) . . ?
C29 O7 Dy1 137.1(4) . . ?
C30 O8 Dy1 126.9(5) . . ?
C67 O9 C66 112.0(5) . . ?
C63 O11 Dy1 138.8(5) . . ?
C61 O12 Dy1 129.9(4) . . ?
C49 O13 C48 111.0(5) . . ?
C46 O15 Dy1 139.7(4) . . ?
C44 O16 Dy1 127.0(4) . . ?
C1 N1 H1 107.9 . . ?
C2 N1 H1 107.9 . . ?
C2 N1 C1 111.6(9) . . ?
C5 N1 H1 107.9 . . ?
C5 N1 C1 114.5(10) . . ?
C5 N1 C2 106.8(9) . . ?
C3 N2 C4 113.0(7) . . ?
C3 N2 C6 115.4(8) . . ?
C4 N2 C6 122.5(6) . . ?
C8 N3 N4 104.6(7) . . ?
C8 N3 C9 116.4(8) . . ?
C9 N3 N4 106.3(7) . . ?
C10 N4 N3 118.5(7) . . ?
C10 N4 C17 122.2(6) . . ?
C17 N4 N3 119.2(6) . . ?
C18 N5 H5 110.2 . . ?
C18 N5 C19 111.6(12) . . ?
C18 N5 C22 108.4(12) . . ?
C19 N5 H5 110.2 . . ?
C19 N5 C22 106.0(9) . . ?
C22 N5 H5 110.2 . . ?
C20 N6 C21 113.0(7) . . ?
C23 N6 C20 123.1(7) . . ?
C23 N6 C21 123.9(8) . . ?
N8 N7 C25 107.9(7) . . ?
C26 N7 N8 110.6(7) . . ?
C26 N7 C25 116.1(8) . . ?
C27 N8 N7 118.3(7) . . ?
C27 N8 C34 122.4(7) . . ?
C34 N8 N7 119.3(6) . . ?
C52 N9 H9 107.4 . . ?
C53 N9 H9 107.4 . . ?
C53 N9 C52 111.5(7) . . ?
C56 N9 H9 107.4 . . ?
C56 N9 C52 113.1(8) . . ?
C56 N9 C53 109.8(7) . . ?
C54 N10 H10 102.0 . . ?
C55 N10 H10 102.0 . . ?
C55 N10 C54 111.7(6) . . ?
C55 N10 C57 122.0(7) . . ?
C57 N10 H10 102.0 . . ?
C57 N10 C54 113.5(6) . . ?
N12 N11 C65 108.8(6) . . ?
C66 N11 N12 107.0(6) . . ?
C66 N11 C65 113.3(7) . . ?
C64 N12 N11 117.3(6) . . ?
C64 N12 C68 122.4(6) . . ?
C68 N12 N11 119.9(6) . . ?
C35 N13 H13 108.0 . . ?
C36 N13 H13 108.0 . . ?
C36 N13 C35 110.1(9) . . ?
C39 N13 H13 108.0 . . ?
C39 N13 C35 113.0(8) . . ?
C39 N13 C36 109.4(7) . . ?
C38 N14 C37 113.8(6) . . ?
C40 N14 C37 116.7(6) . . ?
C40 N14 C38 120.1(6) . . ?
N16 N15 C48 107.8(5) . . ?
N16 N15 C51 109.6(5) . . ?
C48 N15 C51 113.2(5) . . ?
C47 N16 N15 118.5(6) . . ?
C47 N16 C50 122.6(5) . . ?
C50 N16 N15 118.8(5) . . ?
N1 C1 H1A 109.5 . . ?
N1 C1 H1B 109.5 . . ?
N1 C1 H1C 109.5 . . ?
H1A C1 H1B 109.5 . . ?
H1A C1 H1C 109.5 . . ?
H1B C1 H1C 109.5 . . ?
N1 C2 H2A 109.4 . . ?
N1 C2 H2B 109.4 . . ?
N1 C2 C3 111.3(10) . . ?
H2A C2 H2B 108.0 . . ?
C3 C2 H2A 109.4 . . ?
C3 C2 H2B 109.4 . . ?
N2 C3 C2 110.6(10) . . ?
N2 C3 H3A 109.5 . . ?
N2 C3 H3B 109.5 . . ?
C2 C3 H3A 109.5 . . ?
C2 C3 H3B 109.5 . . ?
H3A C3 H3B 108.1 . . ?
N2 C4 H4A 109.8 . . ?
N2 C4 H4B 109.8 . . ?
N2 C4 C5 109.5(7) . . ?
H4A C4 H4B 108.2 . . ?
C5 C4 H4A 109.8 . . ?
C5 C4 H4B 109.8 . . ?
N1 C5 C4 113.2(9) . . ?
N1 C5 H5A 108.9 . . ?
N1 C5 H5B 108.9 . . ?
C4 C5 H5A 108.9 . . ?
C4 C5 H5B 108.9 . . ?
H5A C5 H5B 107.8 . . ?
N2 C6 C16 122.8(7) . . ?
C7 C6 N2 121.1(6) . . ?
C7 C6 C16 115.9(7) . . ?
C6 C7 O1 117.8(7) . . ?
C6 C7 C17 122.3(7) . . ?
C17 C7 O1 119.9(7) . . ?
O1 C8 H8A 109.0 . . ?
O1 C8 H8B 109.0 . . ?
N3 C8 O1 113.0(7) . . ?
N3 C8 H8A 109.0 . . ?
N3 C8 H8B 109.0 . . ?
H8A C8 H8B 107.8 . . ?
N3 C9 H9A 109.5 . . ?
N3 C9 H9B 109.5 . . ?
N3 C9 H9C 109.5 . . ?
H9A C9 H9B 109.5 . . ?
H9A C9 H9C 109.5 . . ?
H9B C9 H9C 109.5 . . ?
N4 C10 H10A 118.6 . . ?
N4 C10 C11 122.7(8) . . ?
C11 C10 H10A 118.6 . . ?
C10 C11 C12 114.6(7) . . ?
C10 C11 C13 120.7(7) . . ?
C13 C11 C12 124.6(6) . . ?
O2 C12 O3 124.0(7) . . ?
O2 C12 C11 119.6(6) . . ?
O3 C12 C11 116.4(7) . . ?
O4 C13 C11 127.2(6) . . ?
O4 C13 C14 116.9(6) . . ?
C11 C13 C14 115.9(5) . . ?
C15 C14 C13 123.2(6) . . ?
C15 C14 C17 116.9(7) . . ?
C17 C14 C13 119.8(7) . . ?
C14 C15 H15 119.0 . . ?
C16 C15 C14 122.0(6) . . ?
C16 C15 H15 119.0 . . ?
F1 C16 C6 118.8(7) . . ?
F1 C16 C15 119.6(6) . . ?
C15 C16 C6 121.5(7) . . ?
N4 C17 C7 120.5(7) . . ?
N4 C17 C14 118.6(7) . . ?
C7 C17 C14 121.0(8) . . ?
N5 C18 H18A 109.5 . . ?
N5 C18 H18B 109.5 . . ?
N5 C18 H18C 109.5 . . ?
H18A C18 H18B 109.5 . . ?
H18A C18 H18C 109.5 . . ?
H18B C18 H18C 109.5 . . ?
N5 C19 H19A 108.5 . . ?
N5 C19 H19B 108.5 . . ?
H19A C19 H19B 107.5 . . ?
C20 C19 N5 115.2(11) . . ?
C20 C19 H19A 108.5 . . ?
C20 C19 H19B 108.5 . . ?
N6 C20 C19 112.4(11) . . ?
N6 C20 H20A 109.1 . . ?
N6 C20 H20B 109.1 . . ?
C19 C20 H20A 109.1 . . ?
C19 C20 H20B 109.1 . . ?
H20A C20 H20B 107.8 . . ?
N6 C21 H21A 109.1 . . ?
N6 C21 H21B 109.1 . . ?
N6 C21 C22 112.6(8) . . ?
H21A C21 H21B 107.8 . . ?
C22 C21 H21A 109.1 . . ?
C22 C21 H21B 109.1 . . ?
N5 C22 H22A 109.4 . . ?
N5 C22 H22B 109.4 . . ?
C21 C22 N5 111.1(11) . . ?
C21 C22 H22A 109.4 . . ?
C21 C22 H22B 109.4 . . ?
H22A C22 H22B 108.0 . . ?
N6 C23 C24 122.4(8) . . ?
N6 C23 C33 122.1(8) . . ?
C24 C23 C33 115.6(7) . . ?
O5 C24 C23 119.4(7) . . ?
O5 C24 C34 118.6(8) . . ?
C23 C24 C34 122.0(7) . . ?
O5 C25 H25A 110.2 . . ?
O5 C25 H25B 110.2 . . ?
N7 C25 O5 107.7(8) . . ?
N7 C25 H25A 110.2 . . ?
N7 C25 H25B 110.2 . . ?
H25A C25 H25B 108.5 . . ?
N7 C26 H26A 109.5 . . ?
N7 C26 H26B 109.5 . . ?
N7 C26 H26C 109.5 . . ?
H26A C26 H26B 109.5 . . ?
H26A C26 H26C 109.5 . . ?
H26B C26 H26C 109.5 . . ?
N8 C27 H27 118.8 . . ?
N8 C27 C28 122.5(8) . . ?
C28 C27 H27 118.8 . . ?
C27 C28 C29 117.5(7) . . ?
C27 C28 C30 119.6(7) . . ?
C30 C28 C29 122.9(6) . . ?
O6 C29 O7 123.3(6) . . ?
O6 C29 C28 117.8(6) . . ?
O7 C29 C28 118.9(6) . . ?
O8 C30 C28 126.4(6) . . ?
O8 C30 C31 115.7(7) . . ?
C28 C30 C31 117.9(6) . . ?
C32 C31 C30 123.0(7) . . ?
C32 C31 C34 118.9(7) . . ?
C34 C31 C30 118.1(8) . . ?
C31 C32 H32 119.9 . . ?
C33 C32 C31 120.3(7) . . ?
C33 C32 H32 119.9 . . ?
F2 C33 C23 117.5(7) . . ?
F2 C33 C32 118.9(7) . . ?
C32 C33 C23 123.5(8) . . ?
N8 C34 C24 120.8(7) . . ?
N8 C34 C31 119.5(7) . . ?
C31 C34 C24 119.7(8) . . ?
N13 C35 H35A 109.5 . . ?
N13 C35 H35B 109.5 . . ?
N13 C35 H35C 109.5 . . ?
H35A C35 H35B 109.5 . . ?
H35A C35 H35C 109.5 . . ?
H35B C35 H35C 109.5 . . ?
N13 C36 H36A 109.2 . . ?
N13 C36 H36B 109.2 . . ?
N13 C36 C37 112.0(8) . . ?
H36A C36 H36B 107.9 . . ?
C37 C36 H36A 109.2 . . ?
C37 C36 H36B 109.2 . . ?
N14 C37 C36 110.0(6) . . ?
N14 C37 H37A 109.7 . . ?
N14 C37 H37B 109.7 . . ?
C36 C37 H37A 109.7 . . ?
C36 C37 H37B 109.7 . . ?
H37A C37 H37B 108.2 . . ?
N14 C38 H38A 109.9 . . ?
N14 C38 H38B 109.9 . . ?
N14 C38 C39 108.9(8) . . ?
H38A C38 H38B 108.3 . . ?
C39 C38 H38A 109.9 . . ?
C39 C38 H38B 109.9 . . ?
N13 C39 C38 111.8(7) . . ?
N13 C39 H39A 109.2 . . ?
N13 C39 H39B 109.2 . . ?
C38 C39 H39A 109.2 . . ?
C38 C39 H39B 109.2 . . ?
H39A C39 H39B 107.9 . . ?
N14 C40 C41 122.6(7) . . ?
C49 C40 N14 120.6(6) . . ?
C49 C40 C41 116.8(6) . . ?
F4 C41 C40 119.2(6) . . ?
F4 C41 C42 118.0(6) . . ?
C42 C41 C40 122.8(7) . . ?
C41 C42 H42 120.2 . . ?
C41 C42 C43 119.7(6) . . ?
C43 C42 H42 120.2 . . ?
C42 C43 C44 122.3(6) . . ?
C42 C43 C50 119.1(6) . . ?
C50 C43 C44 118.6(6) . . ?
O16 C44 C43 115.4(6) . . ?
O16 C44 C45 127.7(6) . . ?
C45 C44 C43 116.9(5) . . ?
C44 C45 C46 121.3(5) . . ?
C47 C45 C44 120.9(6) . . ?
C47 C45 C46 117.8(6) . . ?
O14 C46 C45 118.2(6) . . ?
O15 C46 O14 123.0(6) . . ?
O15 C46 C45 118.8(6) . . ?
N16 C47 C45 121.9(7) . . ?
N16 C47 H47 119.1 . . ?
C45 C47 H47 119.1 . . ?
O13 C48 N15 112.9(6) . . ?
O13 C48 H48A 109.0 . . ?
O13 C48 H48B 109.0 . . ?
N15 C48 H48A 109.0 . . ?
N15 C48 H48B 109.0 . . ?
H48A C48 H48B 107.8 . . ?
O13 C49 C50 118.2(7) . . ?
C40 C49 O13 120.4(6) . . ?
C40 C49 C50 121.3(6) . . ?
N16 C50 C43 119.1(6) . . ?
N16 C50 C49 120.8(6) . . ?
C43 C50 C49 120.0(7) . . ?
N15 C51 H51A 109.5 . . ?
N15 C51 H51B 109.5 . . ?
N15 C51 H51C 109.5 . . ?
H51A C51 H51B 109.5 . . ?
H51A C51 H51C 109.5 . . ?
H51B C51 H51C 109.5 . . ?
N9 C52 H52A 109.5 . . ?
N9 C52 H52B 109.5 . . ?
N9 C52 H52C 109.5 . . ?
H52A C52 H52B 109.5 . . ?
H52A C52 H52C 109.5 . . ?
H52B C52 H52C 109.5 . . ?
N9 C53 H53A 109.7 . . ?
N9 C53 H53B 109.7 . . ?
N9 C53 C54 109.6(6) . . ?
H53A C53 H53B 108.2 . . ?
C54 C53 H53A 109.7 . . ?
C54 C53 H53B 109.7 . . ?
N10 C54 C53 110.5(7) . . ?
N10 C54 H54A 109.5 . . ?
N10 C54 H54B 109.5 . . ?
C53 C54 H54A 109.5 . . ?
C53 C54 H54B 109.5 . . ?
H54A C54 H54B 108.1 . . ?
N10 C55 H55A 109.5 . . ?
N10 C55 H55B 109.5 . . ?
N10 C55 C56 110.7(7) . . ?
H55A C55 H55B 108.1 . . ?
C56 C55 H55A 109.5 . . ?
C56 C55 H55B 109.5 . . ?
N9 C56 C55 109.5(7) . . ?
N9 C56 H56A 109.8 . . ?
N9 C56 H56B 109.8 . . ?
C55 C56 H56A 109.8 . . ?
C55 C56 H56B 109.8 . . ?
H56A C56 H56B 108.2 . . ?
N10 C57 C58 122.0(7) . . ?
C67 C57 N10 120.7(6) . . ?
C67 C57 C58 117.3(6) . . ?
F3 C58 C57 119.1(6) . . ?
F3 C58 C59 118.1(6) . . ?
C59 C58 C57 122.8(7) . . ?
C58 C59 H59 120.5 . . ?
C58 C59 C60 118.9(7) . . ?
C60 C59 H59 120.5 . . ?
C59 C60 C61 121.6(6) . . ?
C59 C60 C68 119.4(6) . . ?
C68 C60 C61 118.8(6) . . ?
O12 C61 C60 116.2(6) . . ?
O12 C61 C62 127.0(5) . . ?
C62 C61 C60 116.8(6) . . ?
C61 C62 C63 124.2(6) . . ?
C61 C62 C64 120.6(6) . . ?
C64 C62 C63 115.2(7) . . ?
O10 C63 O11 125.1(7) . . ?
O10 C63 C62 118.7(7) . . ?
O11 C63 C62 116.2(7) . . ?
N12 C64 C62 120.9(7) . . ?
N12 C64 H64 119.5 . . ?
C62 C64 H64 119.5 . . ?
N11 C65 H65A 109.5 . . ?
N11 C65 H65B 109.5 . . ?
N11 C65 H65C 109.5 . . ?
H65A C65 H65B 109.5 . . ?
H65A C65 H65C 109.5 . . ?
H65B C65 H65C 109.5 . . ?
O9 C66 H66A 108.7 . . ?
O9 C66 H66B 108.7 . . ?
N11 C66 O9 114.1(6) . . ?
N11 C66 H66A 108.7 . . ?
N11 C66 H66B 108.7 . . ?
H66A C66 H66B 107.6 . . ?
O9 C67 C68 119.1(7) . . ?
C57 C67 O9 119.1(6) . . ?
C57 C67 C68 121.7(6) . . ?
N12 C68 C60 120.0(6) . . ?
N12 C68 C67 120.5(6) . . ?
C60 C68 C67 119.4(7) . . ?

loop_
_geom_bond_atom_site_label_1
_geom_bond_atom_site_label_2
_geom_bond_distance
_geom_bond_site_symmetry_2
_geom_bond_publ_flag
Dy1 O3 2.312(4) . ?
Dy1 O4 2.414(4) . ?
Dy1 O7 2.332(5) . ?
Dy1 O8 2.346(5) . ?
Dy1 O11 2.325(5) . ?
Dy1 O12 2.370(4) . ?
Dy1 O15 2.345(5) . ?
Dy1 O16 2.384(4) . ?
F1 C16 1.331(9) . ?
F2 C33 1.342(9) . ?
F3 C58 1.354(8) . ?
F4 C41 1.321(8) . ?
O1 C7 1.399(8) . ?
O1 C8 1.463(10) . ?
O2 C12 1.205(8) . ?
O3 C12 1.272(8) . ?
O4 C13 1.264(7) . ?
O5 C24 1.375(9) . ?
O5 C25 1.509(12) . ?
O6 C29 1.254(8) . ?
O7 C29 1.277(8) . ?
O8 C30 1.288(8) . ?
O9 C66 1.454(8) . ?
O9 C67 1.373(8) . ?
O10 C63 1.185(9) . ?
O11 C63 1.301(9) . ?
O12 C61 1.270(7) . ?
O13 C48 1.406(9) . ?
O13 C49 1.399(8) . ?
O14 C46 1.260(8) . ?
O15 C46 1.251(7) . ?
O16 C44 1.273(7) . ?
N1 H1 1.0000 . ?
N1 C1 1.461(12) . ?
N1 C2 1.439(13) . ?
N1 C5 1.423(12) . ?
N2 C3 1.415(11) . ?
N2 C4 1.415(10) . ?
N2 C6 1.421(9) . ?
N3 N4 1.476(8) . ?
N3 C8 1.411(11) . ?
N3 C9 1.424(11) . ?
N4 C10 1.319(10) . ?
N4 C17 1.376(10) . ?
N5 H5 1.0000 . ?
N5 C18 1.459(16) . ?
N5 C19 1.472(14) . ?
N5 C22 1.486(15) . ?
N6 C20 1.418(12) . ?
N6 C21 1.426(10) . ?
N6 C23 1.363(9) . ?
N7 N8 1.440(8) . ?
N7 C25 1.456(12) . ?
N7 C26 1.439(12) . ?
N8 C27 1.304(9) . ?
N8 C34 1.377(10) . ?
N9 H9 1.0000 . ?
N9 C52 1.500(9) . ?
N9 C53 1.470(11) . ?
N9 C56 1.460(11) . ?
N10 H10 1.0000 . ?
N10 C54 1.473(9) . ?
N10 C55 1.412(10) . ?
N10 C57 1.415(8) . ?
N11 N12 1.440(8) . ?
N11 C65 1.457(10) . ?
N11 C66 1.425(9) . ?
N12 C64 1.345(8) . ?
N12 C68 1.368(9) . ?
N13 H13 1.0000 . ?
N13 C35 1.466(10) . ?
N13 C36 1.447(12) . ?
N13 C39 1.444(11) . ?
N14 C37 1.438(9) . ?
N14 C38 1.428(10) . ?
N14 C40 1.405(8) . ?
N15 N16 1.434(7) . ?
N15 C48 1.452(8) . ?
N15 C51 1.481(8) . ?
N16 C47 1.326(8) . ?
N16 C50 1.384(9) . ?
C1 H1A 0.9800 . ?
C1 H1B 0.9800 . ?
C1 H1C 0.9800 . ?
C2 H2A 0.9900 . ?
C2 H2B 0.9900 . ?
C2 C3 1.518(13) . ?
C3 H3A 0.9900 . ?
C3 H3B 0.9900 . ?
C4 H4A 0.9900 . ?
C4 H4B 0.9900 . ?
C4 C5 1.515(11) . ?
C5 H5A 0.9900 . ?
C5 H5B 0.9900 . ?
C6 C7 1.378(11) . ?
C6 C16 1.428(9) . ?
C7 C17 1.381(11) . ?
C8 H8A 0.9900 . ?
C8 H8B 0.9900 . ?
C9 H9A 0.9800 . ?
C9 H9B 0.9800 . ?
C9 H9C 0.9800 . ?
C10 H10A 0.9500 . ?
C10 C11 1.365(9) . ?
C11 C12 1.515(10) . ?
C11 C13 1.412(9) . ?
C13 C14 1.472(9) . ?
C14 C15 1.381(10) . ?
C14 C17 1.411(9) . ?
C15 H15 0.9500 . ?
C15 C16 1.366(10) . ?
C18 H18A 0.9800 . ?
C18 H18B 0.9800 . ?
C18 H18C 0.9800 . ?
C19 H19A 0.9900 . ?
C19 H19B 0.9900 . ?
C19 C20 1.430(15) . ?
C20 H20A 0.9900 . ?
C20 H20B 0.9900 . ?
C21 H21A 0.9900 . ?
C21 H21B 0.9900 . ?
C21 C22 1.457(13) . ?
C22 H22A 0.9900 . ?
C22 H22B 0.9900 . ?
C23 C24 1.382(12) . ?
C23 C33 1.434(11) . ?
C24 C34 1.415(10) . ?
C25 H25A 0.9900 . ?
C25 H25B 0.9900 . ?
C26 H26A 0.9800 . ?
C26 H26B 0.9800 . ?
C26 H26C 0.9800 . ?
C27 H27 0.9500 . ?
C27 C28 1.394(9) . ?
C28 C29 1.503(10) . ?
C28 C30 1.395(10) . ?
C30 C31 1.474(10) . ?
C31 C32 1.384(11) . ?
C31 C34 1.412(10) . ?
C32 H32 0.9500 . ?
C32 C33 1.356(10) . ?
C35 H35A 0.9800 . ?
C35 H35B 0.9800 . ?
C35 H35C 0.9800 . ?
C36 H36A 0.9900 . ?
C36 H36B 0.9900 . ?
C36 C37 1.505(10) . ?
C37 H37A 0.9900 . ?
C37 H37B 0.9900 . ?
C38 H38A 0.9900 . ?
C38 H38B 0.9900 . ?
C38 C39 1.499(10) . ?
C39 H39A 0.9900 . ?
C39 H39B 0.9900 . ?
C40 C41 1.413(9) . ?
C40 C49 1.390(10) . ?
C41 C42 1.386(9) . ?
C42 H42 0.9500 . ?
C42 C43 1.394(9) . ?
C43 C44 1.491(9) . ?
C43 C50 1.405(8) . ?
C44 C45 1.401(9) . ?
C45 C46 1.504(8) . ?
C45 C47 1.371(8) . ?
C47 H47 0.9500 . ?
C48 H48A 0.9900 . ?
C48 H48B 0.9900 . ?
C49 C50 1.415(9) . ?
C51 H51A 0.9800 . ?
C51 H51B 0.9800 . ?
C51 H51C 0.9800 . ?
C52 H52A 0.9800 . ?
C52 H52B 0.9800 . ?
C52 H52C 0.9800 . ?
C53 H53A 0.9900 . ?
C53 H53B 0.9900 . ?
C53 C54 1.520(10) . ?
C54 H54A 0.9900 . ?
C54 H54B 0.9900 . ?
C55 H55A 0.9900 . ?
C55 H55B 0.9900 . ?
C55 C56 1.493(9) . ?
C56 H56A 0.9900 . ?
C56 H56B 0.9900 . ?
C57 C58 1.431(9) . ?
C57 C67 1.329(10) . ?
C58 C59 1.355(9) . ?
C59 H59 0.9500 . ?
C59 C60 1.388(9) . ?
C60 C61 1.495(8) . ?
C60 C68 1.395(9) . ?
C61 C62 1.396(9) . ?
C62 C63 1.505(9) . ?
C62 C64 1.399(9) . ?
C64 H64 0.9500 . ?
C65 H65A 0.9800 . ?
C65 H65B 0.9800 . ?
C65 H65C 0.9800 . ?
C66 H66A 0.9900 . ?
C66 H66B 0.9900 . ?
C67 C68 1.416(8) . ?

loop_
_geom_torsion_atom_site_label_1
_geom_torsion_atom_site_label_2
_geom_torsion_atom_site_label_3
_geom_torsion_atom_site_label_4
_geom_torsion
_geom_torsion_site_symmetry_1
_geom_torsion_site_symmetry_2
_geom_torsion_site_symmetry_3
_geom_torsion_site_symmetry_4
_geom_torsion_publ_flag
Dy1 O3 C12 O2 149.6(6) . . . . ?
Dy1 O3 C12 C11 -32.2(11) . . . . ?
Dy1 O4 C13 C11 22.7(10) . . . . ?
Dy1 O4 C13 C14 -160.5(4) . . . . ?
Dy1 O7 C29 O6 173.6(5) . . . . ?
Dy1 O7 C29 C28 -10.4(12) . . . . ?
Dy1 O8 C30 C28 38.7(10) . . . . ?
Dy1 O8 C30 C31 -141.2(5) . . . . ?
Dy1 O11 C63 O10 159.2(7) . . . . ?
Dy1 O11 C63 C62 -21.6(10) . . . . ?
Dy1 O12 C61 C60 -154.0(4) . . . . ?
Dy1 O12 C61 C62 27.4(9) . . . . ?
Dy1 O15 C46 O14 177.7(4) . . . . ?
Dy1 O15 C46 C45 0.6(8) . . . . ?
Dy1 O16 C44 C43 -140.3(4) . . . . ?
Dy1 O16 C44 C45 37.6(8) . . . . ?
F3 C58 C59 C60 173.5(6) . . . . ?
F4 C41 C42 C43 178.6(5) . . . . ?
O1 C7 C17 N4 3.6(13) . . . . ?
O1 C7 C17 C14 -175.0(7) . . . . ?
O4 C13 C14 C15 -0.3(10) . . . . ?
O4 C13 C14 C17 -176.2(7) . . . . ?
O5 C24 C34 N8 -0.3(11) . . . . ?
O5 C24 C34 C31 176.9(7) . . . . ?
O8 C30 C31 C32 -0.3(11) . . . . ?
O8 C30 C31 C34 178.3(6) . . . . ?
O9 C67 C68 N12 -4.3(9) . . . . ?
O9 C67 C68 C60 174.7(5) . . . . ?
O12 C61 C62 C63 5.1(10) . . . . ?
O12 C61 C62 C64 -174.2(6) . . . . ?
O13 C49 C50 N16 2.5(8) . . . . ?
O13 C49 C50 C43 179.6(5) . . . . ?
O16 C44 C45 C46 0.8(9) . . . . ?
O16 C44 C45 C47 -178.8(5) . . . . ?
N1 C2 C3 N2 57.4(14) . . . . ?
N2 C4 C5 N1 -57.1(11) . . . . ?
N2 C6 C7 O1 -2.1(12) . . . . ?
N2 C6 C7 C17 177.5(8) . . . . ?
N2 C6 C16 F1 -4.7(12) . . . . ?
N2 C6 C16 C15 179.1(7) . . . . ?
N3 N4 C10 C11 177.9(8) . . . . ?
N3 N4 C17 C7 6.1(12) . . . . ?
N3 N4 C17 C14 -175.2(7) . . . . ?
N4 N3 C8 O1 64.1(9) . . . . ?
N4 C10 C11 C12 179.5(8) . . . . ?
N4 C10 C11 C13 -3.3(13) . . . . ?
N5 C19 C20 N6 52.9(17) . . . . ?
N6 C21 C22 N5 -57.3(13) . . . . ?
N6 C23 C24 O5 3.1(12) . . . . ?
N6 C23 C24 C34 -178.9(7) . . . . ?
N6 C23 C33 F2 4.9(11) . . . . ?
N6 C23 C33 C32 -179.0(8) . . . . ?
N7 N8 C27 C28 176.5(7) . . . . ?
N7 N8 C34 C24 0.6(11) . . . . ?
N7 N8 C34 C31 -176.6(7) . . . . ?
N8 N7 C25 O5 62.9(9) . . . . ?
N8 C27 C28 C29 -177.2(7) . . . . ?
N8 C27 C28 C30 0.4(12) . . . . ?
N9 C53 C54 N10 -54.4(9) . . . . ?
N10 C55 C56 N9 60.7(8) . . . . ?
N10 C57 C58 F3 6.4(10) . . . . ?
N10 C57 C58 C59 -175.1(7) . . . . ?
N10 C57 C67 O9 0.2(10) . . . . ?
N10 C57 C67 C68 -179.3(6) . . . . ?
N11 N12 C64 C62 -176.4(6) . . . . ?
N11 N12 C68 C60 178.2(5) . . . . ?
N11 N12 C68 C67 -2.9(9) . . . . ?
N12 N11 C66 O9 -59.0(7) . . . . ?
N13 C36 C37 N14 -53.7(10) . . . . ?
N14 C38 C39 N13 57.7(11) . . . . ?
N14 C40 C41 F4 8.4(9) . . . . ?
N14 C40 C41 C42 -175.5(6) . . . . ?
N14 C40 C49 O13 -4.2(9) . . . . ?
N14 C40 C49 C50 173.4(6) . . . . ?
N15 N16 C47 C45 174.7(5) . . . . ?
N15 N16 C50 C43 -176.9(5) . . . . ?
N15 N16 C50 C49 0.2(8) . . . . ?
N16 N15 C48 O13 60.9(7) . . . . ?
C1 N1 C2 C3 175.3(11) . . . . ?
C1 N1 C5 C4 -176.4(9) . . . . ?
C2 N1 C5 C4 59.5(12) . . . . ?
C3 N2 C4 C5 53.2(10) . . . . ?
C3 N2 C6 C7 -64.9(10) . . . . ?
C3 N2 C6 C16 120.6(9) . . . . ?
C4 N2 C3 C2 -54.3(11) . . . . ?
C4 N2 C6 C7 150.4(9) . . . . ?
C4 N2 C6 C16 -24.1(12) . . . . ?
C5 N1 C2 C3 -58.8(14) . . . . ?
C6 N2 C3 C2 157.7(9) . . . . ?
C6 N2 C4 C5 -161.4(7) . . . . ?
C6 C7 C17 N4 -176.0(8) . . . . ?
C6 C7 C17 C14 5.3(13) . . . . ?
C7 O1 C8 N3 -57.4(10) . . . . ?
C7 C6 C16 F1 -179.5(8) . . . . ?
C7 C6 C16 C15 4.3(12) . . . . ?
C8 O1 C7 C6 -160.2(8) . . . . ?
C8 O1 C7 C17 20.2(11) . . . . ?
C8 N3 N4 C10 146.0(8) . . . . ?
C8 N3 N4 C17 -38.3(10) . . . . ?
C9 N3 N4 C10 -90.3(10) . . . . ?
C9 N3 N4 C17 85.4(10) . . . . ?
C9 N3 C8 O1 -52.9(10) . . . . ?
C10 N4 C17 C7 -178.4(8) . . . . ?
C10 N4 C17 C14 0.3(13) . . . . ?
C10 C11 C12 O2 1.5(11) . . . . ?
C10 C11 C12 O3 -176.7(7) . . . . ?
C10 C11 C13 O4 178.4(7) . . . . ?
C10 C11 C13 C14 1.6(11) . . . . ?
C11 C13 C14 C15 176.8(7) . . . . ?
C11 C13 C14 C17 0.9(10) . . . . ?
C12 C11 C13 O4 -4.8(12) . . . . ?
C12 C11 C13 C14 178.5(6) . . . . ?
C13 C11 C12 O2 -175.5(7) . . . . ?
C13 C11 C12 O3 6.2(11) . . . . ?
C13 C14 C15 C16 -179.9(7) . . . . ?
C13 C14 C17 N4 -1.8(11) . . . . ?
C13 C14 C17 C7 176.8(7) . . . . ?
C14 C15 C16 F1 -174.8(7) . . . . ?
C14 C15 C16 C6 1.4(12) . . . . ?
C15 C14 C17 N4 -178.0(7) . . . . ?
C15 C14 C17 C7 0.6(12) . . . . ?
C16 C6 C7 O1 172.8(7) . . . . ?
C16 C6 C7 C17 -7.6(13) . . . . ?
C17 N4 C10 C11 2.4(14) . . . . ?
C17 C14 C15 C16 -3.9(11) . . . . ?
C18 N5 C19 C20 -173.2(14) . . . . ?
C18 N5 C22 C21 176.1(12) . . . . ?
C19 N5 C22 C21 56.2(14) . . . . ?
C20 N6 C21 C22 52.3(14) . . . . ?
C20 N6 C23 C24 -143.6(10) . . . . ?
C20 N6 C23 C33 38.5(14) . . . . ?
C21 N6 C20 C19 -49.1(14) . . . . ?
C21 N6 C23 C24 39.1(14) . . . . ?
C21 N6 C23 C33 -138.8(9) . . . . ?
C22 N5 C19 C20 -55.4(17) . . . . ?
C23 N6 C20 C19 133.4(11) . . . . ?
C23 N6 C21 C22 -130.1(11) . . . . ?
C23 C24 C34 N8 -178.2(7) . . . . ?
C23 C24 C34 C31 -1.0(12) . . . . ?
C24 O5 C25 N7 -63.8(10) . . . . ?
C24 C23 C33 F2 -173.1(7) . . . . ?
C24 C23 C33 C32 3.0(12) . . . . ?
C25 O5 C24 C23 -150.7(8) . . . . ?
C25 O5 C24 C34 31.3(10) . . . . ?
C25 N7 N8 C27 148.2(8) . . . . ?
C25 N7 N8 C34 -32.8(10) . . . . ?
C26 N7 N8 C27 -83.9(10) . . . . ?
C26 N7 N8 C34 95.2(9) . . . . ?
C26 N7 C25 O5 -61.8(10) . . . . ?
C27 N8 C34 C24 179.6(7) . . . . ?
C27 N8 C34 C31 2.4(11) . . . . ?
C27 C28 C29 O6 -21.0(11) . . . . ?
C27 C28 C29 O7 162.8(7) . . . . ?
C27 C28 C30 O8 -178.2(7) . . . . ?
C27 C28 C30 C31 1.6(11) . . . . ?
C28 C30 C31 C32 179.8(7) . . . . ?
C28 C30 C31 C34 -1.6(10) . . . . ?
C29 C28 C30 O8 -0.9(12) . . . . ?
C29 C28 C30 C31 179.0(7) . . . . ?
C30 C28 C29 O6 161.6(8) . . . . ?
C30 C28 C29 O7 -14.6(11) . . . . ?
C30 C31 C32 C33 179.5(7) . . . . ?
C30 C31 C34 N8 -0.4(10) . . . . ?
C30 C31 C34 C24 -177.6(7) . . . . ?
C31 C32 C33 F2 173.0(7) . . . . ?
C31 C32 C33 C23 -3.0(12) . . . . ?
C32 C31 C34 N8 178.3(7) . . . . ?
C32 C31 C34 C24 1.1(11) . . . . ?
C33 C23 C24 O5 -178.8(7) . . . . ?
C33 C23 C24 C34 -0.9(11) . . . . ?
C34 N8 C27 C28 -2.5(12) . . . . ?
C34 C31 C32 C33 0.8(11) . . . . ?
C35 N13 C36 C37 -179.2(7) . . . . ?
C35 N13 C39 C38 178.7(9) . . . . ?
C36 N13 C39 C38 -58.2(11) . . . . ?
C37 N14 C38 C39 -56.1(9) . . . . ?
C37 N14 C40 C41 -115.1(8) . . . . ?
C37 N14 C40 C49 67.1(9) . . . . ?
C38 N14 C37 C36 54.6(10) . . . . ?
C38 N14 C40 C41 29.3(10) . . . . ?
C38 N14 C40 C49 -148.5(7) . . . . ?
C39 N13 C36 C37 56.0(9) . . . . ?
C40 N14 C37 C36 -158.8(7) . . . . ?
C40 N14 C38 C39 158.5(7) . . . . ?
C40 C41 C42 C43 2.4(9) . . . . ?
C40 C49 C50 N16 -175.1(6) . . . . ?
C40 C49 C50 C43 2.0(9) . . . . ?
C41 C40 C49 O13 177.9(5) . . . . ?
C41 C40 C49 C50 -4.5(9) . . . . ?
C41 C42 C43 C44 173.4(5) . . . . ?
C41 C42 C43 C50 -5.0(9) . . . . ?
C42 C43 C44 O16 -1.4(8) . . . . ?
C42 C43 C44 C45 -179.5(5) . . . . ?
C42 C43 C50 N16 180.0(5) . . . . ?
C42 C43 C50 C49 2.8(9) . . . . ?
C43 C44 C45 C46 178.6(5) . . . . ?
C43 C44 C45 C47 -1.0(8) . . . . ?
C44 C43 C50 N16 1.5(8) . . . . ?
C44 C43 C50 C49 -175.6(5) . . . . ?
C44 C45 C46 O14 161.7(5) . . . . ?
C44 C45 C46 O15 -21.1(8) . . . . ?
C44 C45 C47 N16 2.6(9) . . . . ?
C46 C45 C47 N16 -177.0(5) . . . . ?
C47 N16 C50 C43 0.0(8) . . . . ?
C47 N16 C50 C49 177.2(5) . . . . ?
C47 C45 C46 O14 -18.6(8) . . . . ?
C47 C45 C46 O15 158.6(5) . . . . ?
C48 O13 C49 C40 -156.0(6) . . . . ?
C48 O13 C49 C50 26.3(7) . . . . ?
C48 N15 N16 C47 153.0(5) . . . . ?
C48 N15 N16 C50 -29.9(7) . . . . ?
C49 O13 C48 N15 -59.8(7) . . . . ?
C49 C40 C41 F4 -173.8(6) . . . . ?
C49 C40 C41 C42 2.4(9) . . . . ?
C50 N16 C47 C45 -2.2(9) . . . . ?
C50 C43 C44 O16 177.0(5) . . . . ?
C50 C43 C44 C45 -1.0(8) . . . . ?
C51 N15 N16 C47 -83.4(7) . . . . ?
C51 N15 N16 C50 93.7(6) . . . . ?
C51 N15 C48 O13 -60.4(7) . . . . ?
C52 N9 C53 C54 -176.0(7) . . . . ?
C52 N9 C56 C55 174.2(7) . . . . ?
C53 N9 C56 C55 -60.5(8) . . . . ?
C54 N10 C55 C56 -58.1(8) . . . . ?
C54 N10 C57 C58 -107.3(8) . . . . ?
C54 N10 C57 C67 73.3(8) . . . . ?
C55 N10 C54 C53 55.2(8) . . . . ?
C55 N10 C57 C58 31.0(10) . . . . ?
C55 N10 C57 C67 -148.3(7) . . . . ?
C56 N9 C53 C54 57.9(9) . . . . ?
C57 N10 C54 C53 -162.1(6) . . . . ?
C57 N10 C55 C56 162.9(6) . . . . ?
C57 C58 C59 C60 -5.0(11) . . . . ?
C57 C67 C68 N12 175.2(6) . . . . ?
C57 C67 C68 C60 -5.8(9) . . . . ?
C58 C57 C67 O9 -179.2(6) . . . . ?
C58 C57 C67 C68 1.3(10) . . . . ?
C58 C59 C60 C61 -175.2(6) . . . . ?
C58 C59 C60 C68 0.3(10) . . . . ?
C59 C60 C61 O12 -8.5(8) . . . . ?
C59 C60 C61 C62 170.3(6) . . . . ?
C59 C60 C68 N12 -176.1(6) . . . . ?
C59 C60 C68 C67 5.0(9) . . . . ?
C60 C61 C62 C63 -173.6(6) . . . . ?
C60 C61 C62 C64 7.2(8) . . . . ?
C61 C60 C68 N12 -0.5(8) . . . . ?
C61 C60 C68 C67 -179.4(5) . . . . ?
C61 C62 C63 O10 169.7(7) . . . . ?
C61 C62 C63 O11 -9.6(9) . . . . ?
C61 C62 C64 N12 -3.7(9) . . . . ?
C63 C62 C64 N12 177.0(6) . . . . ?
C64 N12 C68 C60 4.4(9) . . . . ?
C64 N12 C68 C67 -176.6(6) . . . . ?
C64 C62 C63 O10 -11.0(10) . . . . ?
C64 C62 C63 O11 169.7(6) . . . . ?
C65 N11 N12 C64 84.4(8) . . . . ?
C65 N11 N12 C68 -89.7(8) . . . . ?
C65 N11 C66 O9 60.9(9) . . . . ?
C66 O9 C67 C57 160.3(6) . . . . ?
C66 O9 C67 C68 -20.1(8) . . . . ?
C66 N11 N12 C64 -152.8(6) . . . . ?
C66 N11 N12 C68 33.1(8) . . . . ?
C67 O9 C66 N11 54.3(8) . . . . ?
C67 C57 C58 F3 -174.2(6) . . . . ?
C67 C57 C58 C59 4.2(11) . . . . ?
C68 N12 C64 C62 -2.4(10) . . . . ?
C68 C60 C61 O12 176.0(5) . . . . ?
C68 C60 C61 C62 -5.2(8) . . . . ?

loop_
_smtbx_masks_void_nr
_smtbx_masks_void_average_x
_smtbx_masks_void_average_y
_smtbx_masks_void_average_z
_smtbx_masks_void_volume
_smtbx_masks_void_count_electrons
_smtbx_masks_void_content
1 -0.004 -0.823 -0.127 1957.3 285.0 ?
